data_1001225
loop_
_publ_author_name
'Giroult, J P'
'Goreaud, M'
'Labbe, P'
'Raveau, B'

_publ_section_title
;
Bronzes with a tunnel structure Rb~x~ P~8~ W~8n~ O~(24n+16)~. III.
Rb~x~ P~8~ W~28~ O~100~: A member corresponding to a non-integral n
value n=~3.5~
;
_journal_coden_ASTM ACBCAR
_journal_name_full 'Acta Crystallographica B (24,1968-38,1982)'
_journal_page_first 2342
_journal_page_last 2347
_journal_paper_doi 10.1107/S0567740882008759
_journal_volume 38
_journal_year 1982
_chemical_formula_analytical 'RB1.74 P8 W28 O100'
_chemical_formula_structural 'RB.87 P4 W14 O50'
_chemical_formula_sum 'O50 P4 Rb0.87 W14'
_chemical_name_systematic
;
RUBIDIUM PHOSPHORUS TUNGSTEN OXIDE (1.74/8/28/100)
;
_space_group_IT_number 13
_symmetry_cell_setting monoclinic
_symmetry_Int_Tables_number 13
_symmetry_space_group_name_Hall '-P 2yc'
_symmetry_space_group_name_H-M 'P 1 2/c 1'
_cell_angle_alpha 90
_cell_angle_beta 113.42(2)
_cell_angle_gamma 90
_cell_formula_units_Z 1
_cell_length_a 15.723(4)
_cell_length_b 3.764(3)
_cell_length_c 17.118(4)
_cell_volume 929.6
_refine_ls_R_factor_all 0.03
_cod_original_formula_sum 'O50 P4 Rb.87 W14'
_cod_database_code 1001225

loop_
_symmetry_equiv_pos_as_xyz
x,y,z
-x,y,1/2-z
-x,-y,-z
x,-y,1/2+z

loop_
_atom_site_label
_atom_site_type_symbol
_atom_site_symmetry_multiplicity
_atom_site_Wyckoff_symbol
_atom_site_fract_x
_atom_site_fract_y
_atom_site_fract_z
_atom_site_occupancy
_atom_site_attached_hydrogens
_atom_site_calc_flag
Rb1 Rb0 2 a 0. 0. 0. 0.44(2) 0 d
W1 W0 4 g 0.27014(4) 0.5094(2) 0.06191(4) 1. 0 d
W2 W0 4 g 0.15670(5) 0.4596(2) 0.22047(5) 1. 0 d
W3 W0 4 g 0.38745(6) 0.5026(3) 0.40637(6) 1. 0 d
W4 W0 2 f 0.5 0.4910(4) 0.25 1. 0 d
P1 P0 4 g 0.078(1) 0.403(3) 0.3795(11) 0.5 0 d
P2 P0 4 g 0.087(1) 0.596(3) 0.3765(12) 0.5 0 d
O1 O0 4 g 0.254(1) 0. 0.0630(8) 1. 0 d
O2 O0 4 g 0.119(2) 0. 0.2200(18) 0.5 0 d
O3 O0 4 g 0.168(3) 0. 0.2161(28) 0.5 0 d
O4 O0 4 g 0.391(1) 0. 0.4088(9) 1. 0 d
O5 O0 4 g 0.487(3) 0. 0.2426(31) 0.5 0 d
O6 O0 4 g 0.101(2) 0.013(12) 0.3772(20) 0.5 0 d
O7 O0 4 g 0.499(3) 0.577(5) 0. 0.5 0 d
O8 O0 4 g 0.021(1) 0.531(7) 0.1330(12) 1. 0 d
O9 O0 4 g 0.195(1) 0.543(7) 0.1363(12) 1. 0 d
O10 O0 4 g 0.375(1) 0.502(8) 0.157(1) 1. 0 d
O11 O0 4 g 0.445(1) 0.481(7) 0.3309(14) 1. 0 d
O12 O0 4 g 0.266(1) 0.497(10) 0.3075(11) 1. 0 d
O13 O0 4 g 0.093(3) 0.563(10) 0.3038(22) 0.5 0 d
O14 O0 4 g 0.099(3) 0.427(11) 0.3092(29) 0.5 0 d
O15 O0 4 g 0.142(2) 0.423(6) 0.4684(14) 0.5 0 d
O16 O0 4 g 0.140(3) 0.568(12) 0.4592(28) 0.5 0 d
O17 O0 4 g 0.318(1) 0.464(8) 0.4835(12) 1. 0 d

loop_
_atom_type_symbol
_atom_type_oxidation_number
Rb0 0.000
W0 0.000
P0 0.000
O0 0.000
